data_4114114
loop_
_publ_author_name
'Akhilesh Tripathi'
'Timothy Hughbanks'
'Abraham Clearfield'

_publ_contact_author_address
;
Department of Chemistry
Texas A & M University
College Station
Texas 77842-3012
;
_publ_contact_author_email Clearfield@mail.chem.tamu.edu
_publ_contact_author_fax '979 845 2370'
_publ_contact_author_name 'Professor Abraham Clearfield'
_publ_contact_author_phone '979 845 2936'
_publ_section_title
;
 The First Framework Solid Composed of Vanadosilicate Clusters
;
_journal_name_full 'Journal of the American Chemical Society'
_journal_page_first 10528
_journal_page_last 10529
_journal_paper_doi 10.1021/ja0365173
_journal_volume 125
_journal_year 2003
_chemical_formula_sum 'C8 H28 Ge4 N4 O28 V7'
_chemical_formula_weight 1275.28
_chemical_name_common polyoxovanadogermanate
_space_group_IT_number 86
_symmetry_cell_setting tetragonal
_symmetry_space_group_name_Hall '-P 4bc'
_symmetry_space_group_name_H-M 'P 42/n :2'
_atom_sites_solution_hydrogens geom
_atom_sites_solution_primary direct
_atom_sites_solution_secondary difmap
_audit_creation_method SHELXL-97
_cell_angle_alpha 90.00
_cell_angle_beta 90.00
_cell_angle_gamma 90.00
_cell_formula_units_Z 4
_cell_length_a 15.588(2)
_cell_length_b 15.588(2)
_cell_length_c 16.268(3)
_cell_measurement_reflns_used 435
_cell_measurement_temperature 293(2)
_cell_measurement_theta_max 28.29
_cell_measurement_theta_min 2.61
_cell_volume 3952.9(10)
_computing_data_reduction 'SHELXTL V5.0 (Sheldrick, 1994)'
_computing_molecular_graphics 'SHELXTL V5.0 (Sheldrick, 1994)'
_computing_publication_material 'SHELXTL V5.0 (Sheldrick, 1994)'
_computing_structure_refinement 'SHELXTL V5.0 (Sheldrick, 1994)'
_computing_structure_solution 'SHELXTL V5.0 (Sheldrick, 1994)'
_diffrn_ambient_temperature 293(2)
_diffrn_detector_area_resol_mean 81.92
_diffrn_measured_fraction_theta_full 0.977
_diffrn_measured_fraction_theta_max 0.977
_diffrn_measurement_device_type 'Bruker Model CCD area-detector'
_diffrn_measurement_method '\f and \w'
_diffrn_radiation_monochromator graphite
_diffrn_radiation_source 'fine-focus sealed tube'
_diffrn_radiation_type MoK\a
_diffrn_radiation_wavelength 0.71073
_diffrn_reflns_av_R_equivalents 0.0577
_diffrn_reflns_av_sigmaI/netI 0.0506
_diffrn_reflns_limit_h_max 17
_diffrn_reflns_limit_h_min -20
_diffrn_reflns_limit_k_max 19
_diffrn_reflns_limit_k_min -20
_diffrn_reflns_limit_l_max 21
_diffrn_reflns_limit_l_min -21
_diffrn_reflns_number 25450
_diffrn_reflns_theta_full 28.29
_diffrn_reflns_theta_max 28.29
_diffrn_reflns_theta_min 2.61
_exptl_absorpt_coefficient_mu 4.656
_exptl_absorpt_correction_T_max 0.327
_exptl_absorpt_correction_T_min 0.271
_exptl_absorpt_correction_type empirical
_exptl_absorpt_process_details '(XPREP in SHELXTL; Bruker, 1997)'
_exptl_crystal_colour black
_exptl_crystal_density_diffrn 2.143
_exptl_crystal_description cuboid
_exptl_crystal_F_000 2468
_exptl_crystal_size_max 0.27
_exptl_crystal_size_mid 0.25
_exptl_crystal_size_min 0.24
_refine_diff_density_max 1.969
_refine_diff_density_min -1.231
_refine_diff_density_rms 0.183
_refine_ls_extinction_coef 0.00045(16)
_refine_ls_extinction_expression Fc^*^=kFc[1+0.001xFc^2^\l^3^/sin(2\q)]^-1/4^
_refine_ls_extinction_method SHELXL
_refine_ls_goodness_of_fit_ref 1.079
_refine_ls_hydrogen_treatment mixed
_refine_ls_matrix_type full
_refine_ls_number_parameters 258
_refine_ls_number_reflns 4805
_refine_ls_number_restraints 0
_refine_ls_restrained_S_all 1.079
_refine_ls_R_factor_all 0.0677
_refine_ls_R_factor_gt 0.0453
_refine_ls_shift/su_max 0.010
_refine_ls_shift/su_mean 0.000
_refine_ls_structure_factor_coef Fsqd
_refine_ls_weighting_details 'calc w=1/[\s^2^(Fo^2^)+(0.0716P)^2^+7.4384P] where P=(Fo^2^+2Fc^2^)/3'
_refine_ls_weighting_scheme calc
_refine_ls_wR_factor_gt 0.1265
_refine_ls_wR_factor_ref 0.1358
_reflns_number_gt 3498
_reflns_number_total 4805
_reflns_threshold_expression >2sigma(I)
_cod_data_source_file ja0365173si20030717_065956.cif
_cod_data_source_block AT_VGeDAB
_cod_original_cell_volume 3953.1(11)
_cod_original_sg_symbol_H-M 'P 42/n'
_cod_database_code 4114114

loop_
_symmetry_equiv_pos_as_xyz
'x, y, z'
'-x+1/2, -y+1/2, z'
'-y, x+1/2, z+1/2'
'y+1/2, -x, z+1/2'
'-x, -y, -z'
'x-1/2, y-1/2, -z'
'y, -x-1/2, -z-1/2'
'-y-1/2, x, -z-1/2'

loop_
_atom_site_label
_atom_site_type_symbol
_atom_site_fract_x
_atom_site_fract_y
_atom_site_fract_z
_atom_site_U_iso_or_equiv
_atom_site_adp_type
_atom_site_occupancy
_atom_site_symmetry_multiplicity
_atom_site_calc_flag
_atom_site_refinement_flags
Ge1 Ge 0.90446(4) 0.60676(4) 0.06084(4) 0.01243(17) Uani 1 1 d .
Ge2 Ge 0.79031(4) 0.53681(4) 0.43619(4) 0.01289(17) Uani 1 1 d .
V1 V 0.92182(6) 0.69621(6) 0.40448(6) 0.0127(2) Uani 1 1 d .
V2 V 0.86700(6) 0.52968(6) 0.24751(6) 0.0128(2) Uani 1 1 d .
V3 V 0.7500 0.7500 0.48397(9) 0.0132(3) Uani 1 2 d S
V4 V 0.99185(6) 0.67637(6) 0.24348(6) 0.0126(2) Uani 1 1 d .
O1 O 0.9153(3) 0.4387(3) 0.2457(3) 0.0200(9) Uani 1 1 d .
O2 O 0.7759(3) 0.5206(3) 0.3304(3) 0.0149(9) Uani 1 1 d .
O3 O 0.9275(3) 0.6022(3) 0.1661(3) 0.0153(9) Uani 1 1 d .
O4 O 0.9199(3) 0.5114(3) 0.0112(3) 0.0184(9) Uani 1 1 d .
O5 O 0.7676(3) 0.5242(3) 0.1782(3) 0.0175(9) Uani 1 1 d .
O6 O 0.9285(3) 0.6067(3) 0.3198(3) 0.0167(9) Uani 1 1 d .
O7 O 0.7987(3) 0.6384(3) 0.0488(3) 0.0188(9) Uani 1 1 d .
O8 O 0.6866(3) 0.5276(3) 0.4795(3) 0.0155(9) Uani 1 1 d .
O9 O 0.7500 0.7500 0.5814(4) 0.0212(14) Uani 1 2 d S
O10 O 0.8148(3) 0.6458(3) 0.4494(3) 0.0191(9) Uani 1 1 d .
O11 O 0.8619(3) 0.4667(3) 0.4752(3) 0.0241(10) Uani 1 1 d .
O12 O 0.9949(3) 0.6721(3) 0.4692(3) 0.0217(10) Uani 1 1 d .
O13 O 1.0902(3) 0.6452(3) 0.2414(3) 0.0226(10) Uani 1 1 d .
N1 N 0.9591(4) 0.5188(4) 0.5950(4) 0.0268(13) Uani 1 1 d .
H1A H 0.9703 0.4709 0.6227 0.040 Uiso 1 1 calc R
H1B H 1.0082 0.5439 0.5807 0.040 Uiso 1 1 calc R
H1C H 0.9292 0.5062 0.5501 0.040 Uiso 1 1 calc R
N2 N 0.8298(4) 0.4822(4) 0.8656(4) 0.0350(16) Uani 1 1 d .
H2A H 0.7761 0.4647 0.8737 0.052 Uiso 1 1 calc R
H2B H 0.8573 0.4842 0.9134 0.052 Uiso 1 1 calc R
H2C H 0.8564 0.4458 0.8320 0.052 Uiso 1 1 calc R
C1 C 0.9090(5) 0.5775(5) 0.6473(5) 0.0304(16) Uani 1 1 d .
H1D H 0.8934 0.6284 0.6164 0.037 Uiso 1 1 calc R
H1E H 0.9429 0.5951 0.6943 0.037 Uiso 1 1 calc R
C2 C 0.8281(5) 0.5305(6) 0.6760(5) 0.040(2) Uani 1 1 d .
H2D H 0.7886 0.5256 0.6302 0.048 Uiso 1 1 calc R
H2E H 0.8436 0.4729 0.6931 0.048 Uiso 1 1 calc R
C3 C 0.7833(6) 0.5755(8) 0.7467(6) 0.051(2) Uani 1 1 d .
H3A H 0.7760 0.6355 0.7325 0.061 Uiso 1 1 calc R
H3B H 0.7265 0.5509 0.7531 0.061 Uiso 1 1 calc R
C4 C 0.8289(6) 0.5703(6) 0.8274(5) 0.044(2) Uani 1 1 d .
H4A H 0.8019 0.6098 0.8655 0.052 Uiso 1 1 calc R
H4B H 0.8877 0.5890 0.8197 0.052 Uiso 1 1 calc R
O1W O 0.8867(5) 0.3249(5) 0.3771(5) 0.068(2) Uani 1 1 d .
O2W O 0.2500 0.7500 0.1981(15) 0.076(9) Uani 0.40 2 d SP
O3W O 0.2612(13) 0.7047(10) 0.3451(14) 0.050(6) Uani 0.30 1 d P

loop_
_atom_site_aniso_label
_atom_site_aniso_U_11
_atom_site_aniso_U_22
_atom_site_aniso_U_33
_atom_site_aniso_U_23
_atom_site_aniso_U_13
_atom_site_aniso_U_12
Ge1 0.0106(3) 0.0120(3) 0.0148(3) -0.0014(2) 0.0016(2) 0.0018(2)
Ge2 0.0131(3) 0.0111(3) 0.0145(3) 0.0005(2) -0.0011(2) 0.0002(2)
V1 0.0112(5) 0.0117(5) 0.0152(5) 0.0008(4) -0.0006(4) -0.0002(4)
V2 0.0122(5) 0.0111(5) 0.0151(5) -0.0004(4) -0.0002(4) 0.0016(4)
V3 0.0140(7) 0.0120(7) 0.0137(7) 0.000 0.000 -0.0018(5)
V4 0.0100(5) 0.0123(5) 0.0155(5) 0.0006(4) 0.0001(4) 0.0009(4)
O1 0.021(2) 0.015(2) 0.024(2) -0.0014(18) -0.0018(18) 0.0035(18)
O2 0.014(2) 0.016(2) 0.014(2) 0.0025(16) -0.0006(16) -0.0011(16)
O3 0.016(2) 0.016(2) 0.015(2) -0.0004(16) 0.0020(16) -0.0024(16)
O4 0.017(2) 0.013(2) 0.025(2) -0.0066(17) -0.0004(18) -0.0010(17)
O5 0.014(2) 0.022(2) 0.016(2) 0.0038(17) 0.0009(17) 0.0026(17)
O6 0.018(2) 0.015(2) 0.017(2) -0.0003(17) 0.0018(17) -0.0055(17)
O7 0.011(2) 0.017(2) 0.029(2) 0.0086(18) 0.0052(17) 0.0021(17)
O8 0.013(2) 0.013(2) 0.020(2) 0.0031(17) 0.0004(16) 0.0006(16)
O9 0.019(3) 0.027(4) 0.017(3) 0.000 0.000 0.000(3)
O10 0.016(2) 0.016(2) 0.025(2) -0.0034(18) 0.0064(18) -0.0021(17)
O11 0.027(3) 0.022(2) 0.024(3) -0.0045(19) -0.008(2) 0.010(2)
O12 0.020(2) 0.025(2) 0.020(2) 0.0026(19) -0.0052(18) 0.0011(19)
O13 0.013(2) 0.023(2) 0.031(3) -0.002(2) -0.0017(18) 0.0028(18)
N1 0.029(3) 0.027(3) 0.024(3) -0.006(2) -0.009(3) 0.006(3)
N2 0.024(3) 0.050(4) 0.030(3) -0.014(3) -0.001(3) 0.005(3)
C1 0.030(4) 0.034(4) 0.027(4) -0.007(3) -0.006(3) 0.010(3)
C2 0.032(4) 0.058(6) 0.029(4) -0.010(4) -0.002(3) 0.008(4)
C3 0.034(5) 0.080(7) 0.039(5) 0.000(5) -0.007(4) 0.010(5)
C4 0.050(5) 0.055(6) 0.026(4) -0.003(4) -0.002(4) 0.011(4)
O1W 0.078(5) 0.049(4) 0.076(5) -0.025(4) -0.029(4) 0.016(4)
O2W 0.14(3) 0.052(16) 0.036(14) 0.000 0.000 0.026(17)
O3W 0.042(6) 0.101(8) 0.025(15) -0.012(8) 0.000 0.004(2)

loop_
_atom_type_symbol
_atom_type_description
_atom_type_scat_dispersion_real
_atom_type_scat_dispersion_imag
_atom_type_scat_source
C C 0.0033 0.0016 'International Tables Vol C Tables 4.2.6.8 and 6.1.1.4'
N N 0.0061 0.0033 'International Tables Vol C Tables 4.2.6.8 and 6.1.1.4'
O O 0.0106 0.0060 'International Tables Vol C Tables 4.2.6.8 and 6.1.1.4'
V V 0.3005 0.5294 'International Tables Vol C Tables 4.2.6.8 and 6.1.1.4'
Ge Ge 0.1547 1.8001 'International Tables Vol C Tables 4.2.6.8 and 6.1.1.4'

loop_
_geom_angle_atom_site_label_1
_geom_angle_atom_site_label_2
_geom_angle_atom_site_label_3
_geom_angle
_geom_angle_site_symmetry_1
_geom_angle_site_symmetry_3
O4 Ge1 O7 109.2(2) . .
O4 Ge1 O3 113.4(2) . .
O7 Ge1 O3 108.5(2) . .
O4 Ge1 O8 110.8(2) . 8_756
O7 Ge1 O8 109.2(2) . 8_756
O3 Ge1 O8 105.7(2) . 8_756
O11 Ge2 O2 111.2(2) . .
O11 Ge2 O10 115.9(2) . .
O2 Ge2 O10 106.7(2) . .
O11 Ge2 O8 113.7(2) . .
O2 Ge2 O8 105.2(2) . .
O10 Ge2 O8 103.22(19) . .
O12 V1 O5 106.4(2) . 8_756
O12 V1 O6 104.9(2) . .
O5 V1 O6 84.18(18) 8_756 .
O12 V1 O10 105.3(2) . .
O5 V1 O10 148.1(2) 8_756 .
O6 V1 O10 91.24(18) . .
O12 V1 O7 105.8(2) . 8_756
O5 V1 O7 90.50(18) 8_756 8_756
O6 V1 O7 149.09(19) . 8_756
O10 V1 O7 77.40(18) . 8_756
O12 V1 V4 107.84(18) . .
O5 V1 V4 42.23(13) 8_756 .
O6 V1 V4 42.19(12) . .
O10 V1 V4 128.10(14) . .
O7 V1 V4 127.88(14) 8_756 .
O12 V1 V3 114.01(18) . .
O5 V1 V3 120.72(14) 8_756 .
O6 V1 V3 122.18(13) . .
O10 V1 V3 39.14(13) . .
O7 V1 V3 38.59(12) 8_756 .
V4 V1 V3 138.15(5) . .
O1 V2 O5 109.2(2) . .
O1 V2 O6 109.1(2) . .
O5 V2 O6 141.76(19) . .
O1 V2 O2 106.7(2) . .
O5 V2 O2 79.42(18) . .
O6 V2 O2 89.19(18) . .
O1 V2 O3 105.6(2) . .
O5 V2 O3 90.93(18) . .
O6 V2 O3 79.44(18) . .
O2 V2 O3 147.66(18) . .
O1 V2 V4 111.53(17) . 7_576
O5 V2 V4 38.95(13) . 7_576
O6 V2 V4 122.12(13) . 7_576
O2 V2 V4 40.57(12) . 7_576
O3 V2 V4 124.69(13) . 7_576
O1 V2 V4 111.62(17) . .
O5 V2 V4 122.98(14) . .
O6 V2 V4 38.73(13) . .
O2 V2 V4 122.59(13) . .
O3 V2 V4 40.75(12) . .
V4 V2 V4 136.85(5) 7_576 .
O9 V3 O7 105.70(14) . 7_576
O9 V3 O7 105.70(14) . 8_756
O7 V3 O7 148.6(3) 7_576 8_756
O9 V3 O10 106.36(14) . 2_665
O7 V3 O10 77.90(17) 7_576 2_665
O7 V3 O10 93.28(18) 8_756 2_665
O9 V3 O10 106.36(14) . .
O7 V3 O10 93.28(18) 7_576 .
O7 V3 O10 77.89(17) 8_756 .
O10 V3 O10 147.3(3) 2_665 .
O9 V3 V1 114.74(3) . 2_665
O7 V3 V1 39.32(12) 7_576 2_665
O7 V3 V1 123.17(14) 8_756 2_665
O10 V3 V1 38.91(13) 2_665 2_665
O10 V3 V1 122.85(14) . 2_665
O9 V3 V1 114.74(3) . .
O7 V3 V1 123.17(14) 7_576 .
O7 V3 V1 39.32(12) 8_756 .
O10 V3 V1 122.85(14) 2_665 .
O10 V3 V1 38.91(12) . .
V1 V3 V1 130.52(6) 2_665 .
O13 V4 O6 109.4(2) . .
O13 V4 O5 111.1(2) . 8_756
O6 V4 O5 85.59(18) . 8_756
O13 V4 O2 108.6(2) . 8_756
O6 V4 O2 141.96(18) . 8_756
O5 V4 O2 79.01(18) 8_756 8_756
O13 V4 O3 107.1(2) . .
O6 V4 O3 79.69(18) . .
O5 V4 O3 141.74(19) 8_756 .
O2 V4 O3 91.25(18) 8_756 .
O13 V4 V1 114.59(18) . .
O6 V4 V1 43.30(13) . .
O5 V4 V1 42.54(13) 8_756 .
O2 V4 V1 115.87(13) 8_756 .
O3 V4 V1 116.91(13) . .
O13 V4 V2 114.02(17) . 8_756
O6 V4 V2 118.14(13) . 8_756
O5 V4 V2 38.75(13) 8_756 8_756
O2 V4 V2 40.36(12) 8_756 8_756
O3 V4 V2 123.58(13) . 8_756
V1 V4 V2 78.73(4) . 8_756
O13 V4 V2 112.87(17) . .
O6 V4 V2 39.02(13) . .
O5 V4 V2 117.62(13) 8_756 .
O2 V4 V2 123.27(13) 8_756 .
O3 V4 V2 40.70(12) . .
V1 V4 V2 79.32(4) . .
V2 V4 V2 132.99(5) 8_756 .
Ge2 O2 V2 124.8(2) . .
Ge2 O2 V4 135.5(2) . 7_576
V2 O2 V4 99.08(19) . 7_576
Ge1 O3 V2 125.4(2) . .
Ge1 O3 V4 134.5(2) . .
V2 O3 V4 98.55(19) . .
V2 O5 V4 102.3(2) . 7_576
V2 O5 V1 148.5(3) . 7_576
V4 O5 V1 95.23(19) 7_576 7_576
V4 O6 V2 102.3(2) . .
V4 O6 V1 94.52(18) . .
V2 O6 V1 147.2(2) . .
Ge1 O7 V3 130.4(2) . 7_576
Ge1 O7 V1 125.6(2) . 7_576
V3 O7 V1 102.09(19) 7_576 7_576
Ge1 O8 Ge2 116.7(2) 7_576 .
Ge2 O10 V1 121.4(2) . .
Ge2 O10 V3 135.5(2) . .
V1 O10 V3 102.0(2) . .
C1 N1 H1A 109.5 . .
C1 N1 H1B 109.5 . .
H1A N1 H1B 109.5 . .
C1 N1 H1C 109.5 . .
H1A N1 H1C 109.5 . .
H1B N1 H1C 109.5 . .
C4 N2 H2A 109.5 . .
C4 N2 H2B 109.5 . .
H2A N2 H2B 109.5 . .
C4 N2 H2C 109.5 . .
H2A N2 H2C 109.5 . .
H2B N2 H2C 109.5 . .
N1 C1 C2 108.4(6) . .
N1 C1 H1D 110.0 . .
C2 C1 H1D 110.0 . .
N1 C1 H1E 110.0 . .
C2 C1 H1E 110.0 . .
H1D C1 H1E 108.4 . .
C3 C2 C1 112.9(8) . .
C3 C2 H2D 109.0 . .
C1 C2 H2D 109.0 . .
C3 C2 H2E 109.0 . .
C1 C2 H2E 109.0 . .
H2D C2 H2E 107.8 . .
C4 C3 C2 114.9(8) . .
C4 C3 H3A 108.5 . .
C2 C3 H3A 108.5 . .
C4 C3 H3B 108.5 . .
C2 C3 H3B 108.5 . .
H3A C3 H3B 107.5 . .
C3 C4 N2 114.6(8) . .
C3 C4 H4A 108.6 . .
N2 C4 H4A 108.6 . .
C3 C4 H4B 108.6 . .
N2 C4 H4B 108.6 . .
H4A C4 H4B 107.6 . .

loop_
_geom_bond_atom_site_label_1
_geom_bond_atom_site_label_2
_geom_bond_distance
_geom_bond_site_symmetry_2
Ge1 O4 1.709(4) .
Ge1 O7 1.732(4) .
Ge1 O3 1.750(4) .
Ge1 O8 1.762(4) 8_756
Ge2 O11 1.686(4) .
Ge2 O2 1.754(4) .
Ge2 O10 1.754(4) .
Ge2 O8 1.769(4) .
V1 O12 1.596(5) .
V1 O5 1.938(4) 8_756
V1 O6 1.964(4) .
V1 O10 1.984(4) .
V1 O7 2.003(4) 8_756
V1 V4 2.8544(15) .
V1 V3 3.0902(12) .
V2 O1 1.605(4) .
V2 O5 1.918(4) .
V2 O6 1.935(4) .
V2 O2 1.963(4) .
V2 O3 1.981(4) .
V2 V4 2.9941(15) 7_576
V2 V4 3.0035(15) .
V3 O9 1.585(7) .
V3 O7 1.971(4) 7_576
V3 O7 1.971(4) 8_756
V3 O10 1.994(4) 2_665
V3 O10 1.994(4) .
V3 V1 3.0902(12) 2_665
V4 O13 1.609(5) .
V4 O6 1.923(4) .
V4 O5 1.926(4) 8_756
V4 O2 1.972(4) 8_756
V4 O3 1.982(4) .
V4 V2 2.9941(15) 8_756
O2 V4 1.972(4) 7_576
O5 V4 1.926(4) 7_576
O5 V1 1.938(4) 7_576
O7 V3 1.971(4) 7_576
O7 V1 2.003(4) 7_576
O8 Ge1 1.762(4) 7_576
N1 C1 1.473(9) .
N1 H1A 0.8900 .
N1 H1B 0.8900 .
N1 H1C 0.8900 .
N2 C4 1.506(11) .
N2 H2A 0.8900 .
N2 H2B 0.8900 .
N2 H2C 0.8900 .
C1 C2 1.533(12) .
C1 H1D 0.9700 .
C1 H1E 0.9700 .
C2 C3 1.519(12) .
C2 H2D 0.9700 .
C2 H2E 0.9700 .
C3 C4 1.496(12) .
C3 H3A 0.9700 .
C3 H3B 0.9700 .
C4 H4A 0.9700 .
C4 H4B 0.9700 .
O3W O3W 1.46(3) 2_565
